data_2214034
loop_
_publ_author_name
'Huan-Mei Guo'

_publ_section_title
;
 5-(4-Fluorophenyl)-3-(4-methylphenyl)-1-phenyl-2-pyrazoline
;
_journal_coeditor_code AT2325
_journal_issue 7
_journal_name_full 'Acta Crystallographica Section E'
_journal_page_first o3223
_journal_page_last o3223
_journal_paper_doi 10.1107/S1600536807028711
_journal_volume 63
_journal_year 2007
_chemical_formula_iupac 'C22 H19 F N2'
_chemical_formula_moiety 'C22 H19 F N2'
_chemical_formula_sum 'C22 H19 F N2'
_chemical_formula_weight 330.39
_chemical_name_systematic
;
5-(4-Fluorophenyl)-3-(4-methylphenyl)-1-phenyl-2-pyrazoline
;
_space_group_IT_number 14
_symmetry_cell_setting monoclinic
_symmetry_space_group_name_Hall '-P 2ybc'
_symmetry_space_group_name_H-M 'P 1 21/c 1'
_atom_sites_solution_hydrogens geom
_atom_sites_solution_primary direct
_atom_sites_solution_secondary difmap
_audit_creation_method SHELXL-97
_cell_angle_alpha 90.00
_cell_angle_beta 109.090(3)
_cell_angle_gamma 90.00
_cell_formula_units_Z 4
_cell_length_a 14.854(3)
_cell_length_b 11.429(2)
_cell_length_c 10.833(2)
_cell_measurement_reflns_used 2776
_cell_measurement_temperature 298(2)
_cell_measurement_theta_max 23.958
_cell_measurement_theta_min 2.298
_cell_volume 1737.9(6)
_computing_cell_refinement 'SAINT (Bruker, 1997)'
_computing_data_collection 'SMART (Bruker, 1997)'
_computing_data_reduction SAINT
_computing_molecular_graphics 'SHELXTL (Bruker, 1997)'
_computing_publication_material SHELXTL
_computing_structure_refinement 'SHELXL97 (Sheldrick, 1997)'
_computing_structure_solution 'SHELXS97 (Sheldrick, 1997)'
_diffrn_ambient_temperature 298(2)
_diffrn_measured_fraction_theta_full 0.999
_diffrn_measured_fraction_theta_max 0.999
_diffrn_measurement_device_type 'Bruker SMART CCD area-detector'
_diffrn_measurement_method '\f and \w'
_diffrn_radiation_monochromator graphite
_diffrn_radiation_source 'fine-focus sealed tube'
_diffrn_radiation_type MoK\a
_diffrn_radiation_wavelength 0.71073
_diffrn_reflns_av_R_equivalents 0.0201
_diffrn_reflns_av_sigmaI/netI 0.0267
_diffrn_reflns_limit_h_max 16
_diffrn_reflns_limit_h_min -17
_diffrn_reflns_limit_k_max 13
_diffrn_reflns_limit_k_min -12
_diffrn_reflns_limit_l_max 12
_diffrn_reflns_limit_l_min -11
_diffrn_reflns_number 7135
_diffrn_reflns_theta_full 25.02
_diffrn_reflns_theta_max 25.02
_diffrn_reflns_theta_min 2.30
_diffrn_standards_decay_% 0
_diffrn_standards_number 0
_exptl_absorpt_coefficient_mu 0.082
_exptl_absorpt_correction_type none
_exptl_crystal_colour yellow
_exptl_crystal_density_diffrn 1.263
_exptl_crystal_density_method 'not measured'
_exptl_crystal_description block
_exptl_crystal_F_000 696
_exptl_crystal_size_max 0.50
_exptl_crystal_size_mid 0.45
_exptl_crystal_size_min 0.10
_refine_diff_density_max 0.158
_refine_diff_density_min -0.185
_refine_ls_extinction_method none
_refine_ls_goodness_of_fit_ref 1.015
_refine_ls_hydrogen_treatment constr
_refine_ls_matrix_type full
_refine_ls_number_parameters 227
_refine_ls_number_reflns 3066
_refine_ls_number_restraints 0
_refine_ls_restrained_S_all 1.015
_refine_ls_R_factor_all 0.0642
_refine_ls_R_factor_gt 0.0441
_refine_ls_shift/su_max 0.003
_refine_ls_shift/su_mean 0.000
_refine_ls_structure_factor_coef Fsqd
_refine_ls_weighting_details 'calc w=1/[\s^2^(Fo^2^)+(0.0747P)^2^+0.1146P] where P=(Fo^2^+2Fc^2^)/3'
_refine_ls_weighting_scheme calc
_refine_ls_wR_factor_gt 0.1185
_refine_ls_wR_factor_ref 0.1331
_reflns_number_gt 2155
_reflns_number_total 3066
_reflns_threshold_expression I>2\s(I)
_cod_data_source_file at2325.cif
_cod_data_source_block I
_cod_original_cell_volume 1738.0(6)
_cod_original_sg_symbol_H-M 'P 21/c'
_cod_database_code 2214034
_cod_database_fobs_code 2214034

loop_
_symmetry_equiv_pos_as_xyz
'x, y, z'
'-x, y+1/2, -z+1/2'
'-x, -y, -z'
'x, -y-1/2, z-1/2'

loop_
_atom_site_type_symbol
_atom_site_label
_atom_site_fract_x
_atom_site_fract_y
_atom_site_fract_z
_atom_site_U_iso_or_equiv
_atom_site_adp_type
_atom_site_calc_flag
_atom_site_refinement_flags
_atom_site_occupancy
C C1 0.84586(13) 1.01263(17) -0.0443(2) 0.0773(5) Uani d . 1
H H1 0.8430 0.9388 -0.0814 0.093 Uiso calc R 1
C C2 0.90293(14) 1.09809(18) -0.07041(19) 0.0812(5) Uani d . 1
H H2 0.9379 1.0814 -0.1255 0.097 Uiso calc R 1
C C3 0.90851(13) 1.20709(18) -0.0161(2) 0.0848(6) Uani d . 1
H H3 0.9460 1.2650 -0.0351 0.102 Uiso calc R 1
C C4 0.85805(13) 1.22952(17) 0.0669(2) 0.0845(6) Uani d . 1
H H4 0.8625 1.3029 0.1055 0.101 Uiso calc R 1
C C5 0.80102(12) 1.14601(16) 0.09424(19) 0.0739(5) Uani d . 1
H H5 0.7677 1.1628 0.1514 0.089 Uiso calc R 1
C C6 0.79317(12) 1.03656(15) 0.03659(17) 0.0650(4) Uani d . 1
C C7 0.70449(13) 0.84353(15) -0.01505(18) 0.0730(5) Uani d . 1
H H7 0.6890 0.8604 -0.1084 0.088 Uiso calc R 1
C C8 0.78013(12) 0.75006(14) 0.02456(16) 0.0616(4) Uani d . 1
C C9 0.77887(13) 0.65943(16) -0.06012(17) 0.0711(5) Uani d . 1
H H9 0.7329 0.6593 -0.1426 0.085 Uiso calc R 1
C C10 0.84354(14) 0.56954(17) -0.0260(2) 0.0791(5) Uani d . 1
H H10 0.8420 0.5090 -0.0840 0.095 Uiso calc R 1
C C11 0.90948(13) 0.57141(17) 0.0943(2) 0.0755(5) Uani d . 1
C C12 0.91423(13) 0.65768(19) 0.18137(19) 0.0817(6) Uani d . 1
H H12 0.9604 0.6563 0.2636 0.098 Uiso calc R 1
C C13 0.84913(14) 0.74803(17) 0.14589(17) 0.0756(5) Uani d . 1
H H13 0.8519 0.8083 0.2047 0.091 Uiso calc R 1
C C14 0.61277(13) 0.81138(17) 0.0143(2) 0.0825(6) Uani d . 1
H H14A 0.5578 0.8123 -0.0647 0.099 Uiso calc R 1
H H14B 0.6180 0.7348 0.0545 0.099 Uiso calc R 1
C C15 0.60609(11) 0.90527(14) 0.10650(16) 0.0612(4) Uani d . 1
C C16 0.53417(11) 0.91201(14) 0.17113(16) 0.0617(4) Uani d . 1
C C17 0.46009(12) 0.83265(16) 0.14551(19) 0.0753(5) Uani d . 1
H H17 0.4552 0.7736 0.0846 0.090 Uiso calc R 1
C C18 0.39311(12) 0.83949(18) 0.2089(2) 0.0812(6) Uani d . 1
H H18 0.3444 0.7844 0.1900 0.097 Uiso calc R 1
C C19 0.39667(12) 0.92547(16) 0.29887(19) 0.0737(5) Uani d . 1
C C20 0.32370(13) 0.9332(2) 0.3669(2) 0.0968(7) Uani d . 1
H H20A 0.2669 0.8930 0.3163 0.145 Uiso calc R 1
H H20B 0.3091 1.0138 0.3764 0.145 Uiso calc R 1
H H20C 0.3484 0.8976 0.4516 0.145 Uiso calc R 1
C C21 0.47016(14) 1.00439(18) 0.3234(2) 0.0862(6) Uani d . 1
H H21 0.4746 1.0637 0.3838 0.103 Uiso calc R 1
C C22 0.53736(13) 0.99869(17) 0.2615(2) 0.0810(6) Uani d . 1
H H22 0.5859 1.0541 0.2808 0.097 Uiso calc R 1
F F1 0.97450(8) 0.48320(11) 0.13006(15) 0.1102(5) Uani d . 1
N N1 0.67233(10) 0.98251(12) 0.12690(13) 0.0657(4) Uani d . 1
N N2 0.73301(11) 0.95237(12) 0.06048(16) 0.0777(5) Uani d . 1

loop_
_atom_site_aniso_label
_atom_site_aniso_U_11
_atom_site_aniso_U_22
_atom_site_aniso_U_33
_atom_site_aniso_U_12
_atom_site_aniso_U_13
_atom_site_aniso_U_23
C1 0.0876(12) 0.0718(11) 0.0851(13) 0.0018(9) 0.0454(11) 0.0045(10)
C2 0.0812(12) 0.0913(14) 0.0851(13) 0.0026(10) 0.0462(10) 0.0124(11)
C3 0.0767(11) 0.0812(13) 0.1082(16) -0.0091(10) 0.0461(11) 0.0126(12)
C4 0.0788(12) 0.0689(11) 0.1175(16) -0.0094(9) 0.0480(12) -0.0024(11)
C5 0.0719(10) 0.0672(11) 0.0941(13) -0.0009(9) 0.0430(10) 0.0006(10)
C6 0.0659(9) 0.0604(10) 0.0760(11) 0.0025(8) 0.0331(9) 0.0074(8)
C7 0.0870(11) 0.0666(11) 0.0736(11) -0.0032(9) 0.0376(9) -0.0034(9)
C8 0.0734(10) 0.0604(9) 0.0608(10) -0.0114(8) 0.0354(9) -0.0045(8)
C9 0.0782(11) 0.0760(11) 0.0635(11) -0.0098(10) 0.0293(9) -0.0112(9)
C10 0.0902(13) 0.0680(12) 0.0921(14) -0.0091(10) 0.0476(12) -0.0156(10)
C11 0.0734(11) 0.0673(11) 0.0992(15) -0.0039(9) 0.0467(11) 0.0090(11)
C12 0.0800(12) 0.0912(14) 0.0733(12) -0.0115(11) 0.0242(10) 0.0079(11)
C13 0.0938(12) 0.0746(12) 0.0628(11) -0.0103(11) 0.0315(10) -0.0103(9)
C14 0.0778(11) 0.0760(12) 0.0999(14) -0.0071(9) 0.0377(10) -0.0111(11)
C15 0.0616(9) 0.0561(9) 0.0644(10) 0.0025(8) 0.0187(8) 0.0083(8)
C16 0.0553(9) 0.0582(9) 0.0702(11) 0.0039(7) 0.0187(8) 0.0115(8)
C17 0.0630(10) 0.0696(11) 0.0913(13) -0.0031(9) 0.0225(9) -0.0051(10)
C18 0.0544(9) 0.0796(13) 0.1092(15) -0.0072(9) 0.0261(10) 0.0081(12)
C19 0.0603(10) 0.0727(11) 0.0917(13) 0.0054(9) 0.0297(9) 0.0128(10)
C20 0.0713(12) 0.1072(16) 0.1243(18) -0.0014(11) 0.0491(12) 0.0124(13)
C21 0.0844(12) 0.0781(12) 0.1126(16) -0.0115(10) 0.0550(12) -0.0112(11)
C22 0.0751(11) 0.0708(12) 0.1084(15) -0.0156(9) 0.0454(11) -0.0075(11)
F1 0.0939(8) 0.0929(8) 0.1555(12) 0.0150(7) 0.0567(8) 0.0225(8)
N1 0.0708(9) 0.0589(8) 0.0762(9) 0.0022(7) 0.0361(7) 0.0072(7)
N2 0.0917(10) 0.0588(8) 0.1033(12) -0.0085(7) 0.0600(9) -0.0090(8)

loop_
_atom_type_symbol
_atom_type_description
_atom_type_scat_dispersion_real
_atom_type_scat_dispersion_imag
_atom_type_scat_source
C C 0.0033 0.0016 'International Tables Vol C Tables 4.2.6.8 and 6.1.1.4'
H H 0.0000 0.0000 'International Tables Vol C Tables 4.2.6.8 and 6.1.1.4'
N N 0.0061 0.0033 'International Tables Vol C Tables 4.2.6.8 and 6.1.1.4'
F F 0.0171 0.0103 'International Tables Vol C Tables 4.2.6.8 and 6.1.1.4'
O O 0.0106 0.0060 'International Tables Vol C Tables 4.2.6.8 and 6.1.1.4'

loop_
_geom_angle_atom_site_label_1
_geom_angle_atom_site_label_2
_geom_angle_atom_site_label_3
_geom_angle
C6 C1 C2 120.21(18)
C6 C1 H1 119.9
C2 C1 H1 119.9
C3 C2 C1 120.67(18)
C3 C2 H2 119.7
C1 C2 H2 119.7
C2 C3 C4 118.92(18)
C2 C3 H3 120.5
C4 C3 H3 120.5
C3 C4 C5 121.39(19)
C3 C4 H4 119.3
C5 C4 H4 119.3
C4 C5 C6 119.85(17)
C4 C5 H5 120.1
C6 C5 H5 120.1
C1 C6 C5 118.91(16)
C1 C6 N2 120.82(16)
C5 C6 N2 120.27(16)
N2 C7 C8 112.84(15)
N2 C7 C14 101.54(14)
C8 C7 C14 113.54(15)
N2 C7 H7 109.6
C8 C7 H7 109.6
C14 C7 H7 109.6
C13 C8 C9 117.76(17)
C13 C8 C7 122.44(16)
C9 C8 C7 119.74(16)
C10 C9 C8 121.78(17)
C10 C9 H9 119.1
C8 C9 H9 119.1
C11 C10 C9 118.13(18)
C11 C10 H10 120.9
C9 C10 H10 120.9
C12 C11 C10 122.76(19)
C12 C11 F1 118.17(19)
C10 C11 F1 119.07(19)
C11 C12 C13 118.69(18)
C11 C12 H12 120.7
C13 C12 H12 120.7
C8 C13 C12 120.87(18)
C8 C13 H13 119.6
C12 C13 H13 119.6
C15 C14 C7 102.92(14)
C15 C14 H14A 111.2
C7 C14 H14A 111.2
C15 C14 H14B 111.2
C7 C14 H14B 111.2
H14A C14 H14B 109.1
N1 C15 C16 121.38(15)
N1 C15 C14 113.20(15)
C16 C15 C14 125.41(15)
C17 C16 C22 116.93(16)
C17 C16 C15 121.94(16)
C22 C16 C15 121.14(15)
C16 C17 C18 121.18(18)
C16 C17 H17 119.4
C18 C17 H17 119.4
C19 C18 C17 121.72(17)
C19 C18 H18 119.1
C17 C18 H18 119.1
C18 C19 C21 116.80(17)
C18 C19 C20 121.65(17)
C21 C19 C20 121.55(19)
C19 C20 H20A 109.5
C19 C20 H20B 109.5
H20A C20 H20B 109.5
C19 C20 H20C 109.5
H20A C20 H20C 109.5
H20B C20 H20C 109.5
C22 C21 C19 122.22(19)
C22 C21 H21 118.9
C19 C21 H21 118.9
C21 C22 C16 121.15(17)
C21 C22 H22 119.4
C16 C22 H22 119.4
C15 N1 N2 109.60(14)
N1 N2 C6 119.76(14)
N1 N2 C7 112.66(13)
C6 N2 C7 124.43(15)

loop_
_geom_bond_atom_site_label_1
_geom_bond_atom_site_label_2
_geom_bond_distance
C1 C6 1.380(2)
C1 C2 1.382(3)
C1 H1 0.9300
C2 C3 1.369(3)
C2 H2 0.9300
C3 C4 1.369(3)
C3 H3 0.9300
C4 C5 1.371(2)
C4 H4 0.9300
C5 C6 1.386(2)
C5 H5 0.9300
C6 N2 1.394(2)
C7 N2 1.473(2)
C7 C8 1.507(2)
C7 C14 1.541(2)
C7 H7 0.9800
C8 C13 1.377(2)
C8 C9 1.380(2)
C9 C10 1.372(3)
C9 H9 0.9300
C10 C11 1.350(3)
C10 H10 0.9300
C11 C12 1.350(3)
C11 F1 1.362(2)
C12 C13 1.381(3)
C12 H12 0.9300
C13 H13 0.9300
C14 C15 1.492(3)
C14 H14A 0.9700
C14 H14B 0.9700
C15 N1 1.2862(19)
C15 C16 1.458(2)
C16 C17 1.382(2)
C16 C22 1.383(3)
C17 C18 1.383(3)
C17 H17 0.9300
C18 C19 1.373(3)
C18 H18 0.9300
C19 C21 1.373(3)
C19 C20 1.500(3)
C20 H20A 0.9600
C20 H20B 0.9600
C20 H20C 0.9600
C21 C22 1.373(3)
C21 H21 0.9300
C22 H22 0.9300
N1 N2 1.3686(19)

loop_
_geom_torsion_atom_site_label_1
_geom_torsion_atom_site_label_2
_geom_torsion_atom_site_label_3
_geom_torsion_atom_site_label_4
_geom_torsion
C6 C1 C2 C3 0.4(3)
C1 C2 C3 C4 1.3(3)
C2 C3 C4 C5 -1.3(3)
C3 C4 C5 C6 -0.5(3)
C2 C1 C6 C5 -2.1(3)
C2 C1 C6 N2 177.96(18)
C4 C5 C6 C1 2.2(3)
C4 C5 C6 N2 -177.92(17)
N2 C7 C8 C13 23.6(2)
C14 C7 C8 C13 -91.3(2)
N2 C7 C8 C9 -159.53(15)
C14 C7 C8 C9 85.6(2)
C13 C8 C9 C10 0.1(3)
C7 C8 C9 C10 -176.90(16)
C8 C9 C10 C11 0.1(3)
C9 C10 C11 C12 -0.1(3)
C9 C10 C11 F1 -179.81(15)
C10 C11 C12 C13 -0.2(3)
F1 C11 C12 C13 179.52(16)
C9 C8 C13 C12 -0.4(3)
C7 C8 C13 C12 176.52(16)
C11 C12 C13 C8 0.5(3)
N2 C7 C14 C15 -2.16(18)
C8 C7 C14 C15 119.24(16)
C7 C14 C15 N1 3.0(2)
C7 C14 C15 C16 -176.13(14)
N1 C15 C16 C17 176.97(15)
C14 C15 C16 C17 -4.0(3)
N1 C15 C16 C22 -3.2(2)
C14 C15 C16 C22 175.91(17)
C22 C16 C17 C18 -0.7(3)
C15 C16 C17 C18 179.21(15)
C16 C17 C18 C19 0.5(3)
C17 C18 C19 C21 -0.2(3)
C17 C18 C19 C20 179.66(17)
C18 C19 C21 C22 0.0(3)
C20 C19 C21 C22 -179.81(19)
C19 C21 C22 C16 -0.2(3)
C17 C16 C22 C21 0.5(3)
C15 C16 C22 C21 -179.36(17)
C16 C15 N1 N2 176.66(14)
C14 C15 N1 N2 -2.50(19)
C15 N1 N2 C6 161.69(15)
C15 N1 N2 C7 0.88(19)
C1 C6 N2 N1 -171.52(16)
C5 C6 N2 N1 8.6(3)
C1 C6 N2 C7 -13.1(3)
C5 C6 N2 C7 167.00(16)
C8 C7 N2 N1 -120.91(15)
C14 C7 N2 N1 0.97(19)
C8 C7 N2 C6 79.3(2)
C14 C7 N2 C6 -158.79(16)

loop_
_cod_related_entry_id
_cod_related_entry_database
_cod_related_entry_code
1 ChemSpider 2361189
